data_2206730
loop_
_publ_author_name
'Ga\"el Labat'
'Joan Halfpenny'

_publ_section_title
;
 1,2-Bis(3-thienyloxy)ethane: a thiophene-based precursor for
 thiophene-based azacryptand Mannich bases
;
_journal_coeditor_code IS6112
_journal_issue 9
_journal_name_full 'Acta Crystallographica Section E'
_journal_page_first o2815
_journal_page_last o2816
_journal_paper_doi 10.1107/S1600536805024529
_journal_volume 61
_journal_year 2005
_chemical_formula_iupac 'C10 H10 O2 S2'
_chemical_formula_moiety 'C10 H10 O2 S2'
_chemical_formula_sum 'C10 H10 O2 S2'
_chemical_formula_weight 226.30
_chemical_name_systematic
;
1,2-Bis(3-thienyloxy)ethane
;
_space_group_IT_number 15
_symmetry_cell_setting monoclinic
_symmetry_space_group_name_Hall '-C 2yc'
_symmetry_space_group_name_H-M 'C 1 2/c 1'
_atom_sites_solution_hydrogens geom
_atom_sites_solution_primary direct
_atom_sites_solution_secondary difmap
_audit_creation_method SHELXL-97
_cell_angle_alpha 90.00
_cell_angle_beta 111.362(9)
_cell_angle_gamma 90.00
_cell_formula_units_Z 4
_cell_length_a 22.175(3)
_cell_length_b 5.3918(4)
_cell_length_c 9.0831(11)
_cell_measurement_reflns_used 9090
_cell_measurement_temperature 153(2)
_cell_measurement_theta_max 29.55
_cell_measurement_theta_min 1.925
_cell_volume 1011.4(2)
_computing_cell_refinement X-AREA
_computing_data_collection 'X-AREA (Stoe & Cie, 2002)'
_computing_data_reduction 'X-RED32 (Stoe & Cie, 2002)'
_computing_molecular_graphics 'PLATON (Spek, 2003)'
_computing_publication_material SHELXL97
_computing_structure_refinement 'SHELXL97 (Sheldrick, 1997)'
_computing_structure_solution 'SHELXS97 (Sheldrick, 1990)'
_diffrn_ambient_temperature 153(2)
_diffrn_detector_area_resol_mean 0.81\%A
_diffrn_measured_fraction_theta_full 0.992
_diffrn_measured_fraction_theta_max 0.992
_diffrn_measurement_device_type 'Stoe IPDS-II'
_diffrn_measurement_method \w
_diffrn_radiation_monochromator graphite
_diffrn_radiation_source 'fine-focus sealed tube'
_diffrn_radiation_type MoK\a
_diffrn_radiation_wavelength 0.71073
_diffrn_reflns_av_R_equivalents 0.0528
_diffrn_reflns_av_sigmaI/netI 0.0243
_diffrn_reflns_limit_h_max 30
_diffrn_reflns_limit_h_min -30
_diffrn_reflns_limit_k_max 7
_diffrn_reflns_limit_k_min -7
_diffrn_reflns_limit_l_max 12
_diffrn_reflns_limit_l_min -11
_diffrn_reflns_number 9441
_diffrn_reflns_theta_full 29.41
_diffrn_reflns_theta_max 29.41
_diffrn_reflns_theta_min 1.97
_diffrn_standards_decay_% 0
_diffrn_standards_interval_count 0
_diffrn_standards_interval_time 0
_diffrn_standards_number 0
_exptl_absorpt_coefficient_mu 0.494
_exptl_absorpt_correction_type none
_exptl_crystal_colour colourless
_exptl_crystal_density_diffrn 1.486
_exptl_crystal_density_method 'not measured'
_exptl_crystal_description plate
_exptl_crystal_F_000 472
_exptl_crystal_size_max 0.5
_exptl_crystal_size_mid 0.5
_exptl_crystal_size_min 0.2
_refine_diff_density_max 0.354
_refine_diff_density_min -0.351
_refine_ls_extinction_method none
_refine_ls_goodness_of_fit_ref 1.030
_refine_ls_hydrogen_treatment constr
_refine_ls_matrix_type full
_refine_ls_number_parameters 64
_refine_ls_number_reflns 1398
_refine_ls_number_restraints 0
_refine_ls_restrained_S_all 1.030
_refine_ls_R_factor_all 0.0334
_refine_ls_R_factor_gt 0.0312
_refine_ls_shift/su_max 0.001
_refine_ls_shift/su_mean 0.000
_refine_ls_structure_factor_coef Fsqd
_refine_ls_weighting_details 'calc w = 1/[\s^2^(Fo^2^)+(0.0472P)^2^+1.0038P] where P = (Fo^2^+2Fc^2^)/3'
_refine_ls_weighting_scheme calc
_refine_ls_wR_factor_gt 0.0882
_refine_ls_wR_factor_ref 0.0895
_reflns_number_gt 1302
_reflns_number_total 1398
_reflns_threshold_expression I>2\s(I)
_cod_data_source_file is6112.cif
_cod_data_source_block I
_cod_original_cell_volume 1011.39(19)
_cod_original_sg_symbol_H-M 'C 2/c'
_cod_database_code 2206730
_cod_database_fobs_code 2206730

loop_
_symmetry_equiv_pos_as_xyz
'x, y, z'
'-x, y, -z+1/2'
'x+1/2, y+1/2, z'
'-x+1/2, y+1/2, -z+1/2'
'-x, -y, -z'
'x, -y, z-1/2'
'-x+1/2, -y+1/2, -z'
'x+1/2, -y+1/2, z-1/2'

loop_
_atom_site_label
_atom_site_fract_x
_atom_site_fract_y
_atom_site_fract_z
_atom_site_U_iso_or_equiv
_atom_site_adp_type
_atom_site_calc_flag
_atom_site_occupancy
_atom_site_type_symbol
S1 0.705495(15) 0.30108(6) 0.11836(4) 0.02820(13) Uani d 1 S
O1 0.53539(5) 0.28858(18) 0.14777(11) 0.0259(2) Uani d 1 O
C3 0.59883(6) 0.0614(2) 0.02934(16) 0.0261(3) Uani d 1 C
H3 0.5630 -0.0585 -0.0223 0.050 Uiso d 1 H
C2 0.59236(6) 0.2606(2) 0.12527(14) 0.0216(2) Uani d 1 C
C4 0.65818(7) 0.0611(2) 0.01542(16) 0.0282(3) Uani d 1 C
H4 0.6733 -0.0522 -0.0426 0.050 Uiso d 1 H
C5 0.53252(6) 0.4969(2) 0.24223(15) 0.0247(3) Uani d 1 C
H5A 0.5691 0.4837 0.3545 0.050 Uiso d 1 H
H5B 0.5403 0.6558 0.1910 0.050 Uiso d 1 H
C1 0.64618(6) 0.4075(2) 0.18219(14) 0.0236(2) Uani d 1 C
H1 0.6573 0.5546 0.2544 0.050 Uiso d 1 H

loop_
_atom_site_aniso_label
_atom_site_aniso_U_11
_atom_site_aniso_U_22
_atom_site_aniso_U_33
_atom_site_aniso_U_12
_atom_site_aniso_U_13
_atom_site_aniso_U_23
S1 0.02423(18) 0.0307(2) 0.0318(2) -0.00172(11) 0.01271(14) -0.00265(12)
O1 0.0246(4) 0.0290(5) 0.0272(5) -0.0060(3) 0.0133(4) -0.0087(3)
C3 0.0301(6) 0.0217(5) 0.0275(6) -0.0026(5) 0.0119(5) -0.0034(5)
C2 0.0240(5) 0.0222(5) 0.0194(5) -0.0016(4) 0.0091(4) 0.0006(4)
C4 0.0323(6) 0.0231(6) 0.0306(6) 0.0008(5) 0.0132(5) -0.0032(5)
C5 0.0280(6) 0.0258(6) 0.0224(5) -0.0027(5) 0.0118(5) -0.0040(4)
C1 0.0245(5) 0.0252(6) 0.0222(5) -0.0031(4) 0.0098(4) -0.0023(4)

loop_
_atom_type_symbol
_atom_type_description
_atom_type_scat_dispersion_real
_atom_type_scat_dispersion_imag
_atom_type_scat_source
C C 0.0033 0.0016 'International Tables Vol C Tables 4.2.6.8 and 6.1.1.4'
H H 0.0000 0.0000 'International Tables Vol C Tables 4.2.6.8 and 6.1.1.4'
O O 0.0106 0.0060 'International Tables Vol C Tables 4.2.6.8 and 6.1.1.4'
S S 0.1246 0.1234 'International Tables Vol C Tables 4.2.6.8 and 6.1.1.4'

loop_
_geom_angle_atom_site_label_1
_geom_angle_atom_site_label_2
_geom_angle_atom_site_label_3
_geom_angle_site_symmetry_1
_geom_angle_site_symmetry_3
_geom_angle
_geom_angle_publ_flag
C4 S1 C1 . . 92.55(6) y
C2 O1 C5 . . 115.12(10) y
C4 C3 C2 . . 111.88(11) y
C4 C3 H3 . . 125.7 ?
C2 C3 H3 . . 122.4 ?
C1 C2 O1 . . 127.57(12) y
C1 C2 C3 . . 113.59(12) y
O1 C2 C3 . . 118.83(11) y
C3 C4 S1 . . 111.56(10) y
C3 C4 H4 . . 127.0 ?
S1 C4 H4 . . 121.5 ?
O1 C5 C5 . 2_655 108.13(9) y
O1 C5 H5A . . 110.0 ?
C5 C5 H5A 2_655 . 109.8 ?
O1 C5 H5B . . 109.6 ?
C5 C5 H5B 2_655 . 111.8 ?
H5A C5 H5B . . 107.5 ?
C2 C1 S1 . . 110.43(10) y
C2 C1 H1 . . 132.8 ?
S1 C1 H1 . . 116.7 ?

loop_
_geom_bond_atom_site_label_1
_geom_bond_atom_site_label_2
_geom_bond_site_symmetry_2
_geom_bond_distance
_geom_bond_publ_flag
S1 C4 . 1.7129(14) y
S1 C1 . 1.7178(13) y
O1 C2 . 1.3597(15) y
O1 C5 . 1.4288(15) y
C3 C4 . 1.3674(19) y
C3 C2 . 1.4227(17) y
C3 H3 . 0.9989 ?
C2 C1 . 1.3672(17) y
C4 H4 . 0.9445 ?
C5 C5 2_655 1.500(2) y
C5 H5A . 1.0489 ?
C5 H5B . 1.0193 ?
C1 H1 . 1.0012 ?

loop_
_geom_hbond_atom_site_label_D
_geom_hbond_atom_site_label_H
_geom_hbond_atom_site_label_A
_geom_hbond_site_symmetry_A
_geom_hbond_distance_DH
_geom_hbond_distance_HA
_geom_hbond_distance_DA
_geom_hbond_angle_DHA
C3 H3 O1 5_655 1.00 2.41 3.3940(16) 170

loop_
_geom_torsion_atom_site_label_1
_geom_torsion_atom_site_label_2
_geom_torsion_atom_site_label_3
_geom_torsion_atom_site_label_4
_geom_torsion_site_symmetry_4
_geom_torsion
C5 O1 C2 C1 . 0.00(18)
C5 O1 C2 C3 . -178.45(11)
C4 C3 C2 C1 . 0.06(17)
C4 C3 C2 O1 . 178.73(12)
C2 C3 C4 S1 . 0.05(15)
C1 S1 C4 C3 . -0.11(11)
C2 O1 C5 C5 2_655 -178.84(11)
O1 C2 C1 S1 . -178.66(10)
C3 C2 C1 S1 . -0.14(14)
C4 S1 C1 C2 . 0.14(10)
